data_7213754
loop_
_publ_author_name
'Vilela, S\'ergio M. F.'
'Fernandes, Jos\'e A.'
'Ananias, Duarte'
'Carlos, Lu\'is D.'
'Rocha, Jo\~ao'
'Tom\'e, Jo\~ao P. C.'
'Almeida Paz, Filipe A.'

_publ_section_title
;
 Photoluminescent layered lanthanide--organic framework based on a novel
 trifluorotriphosphonate organic linker
;
_journal_issue 3
_journal_name_full CrystEngComm
_journal_page_first 344
_journal_paper_doi 10.1039/c3ce41482e
_journal_volume 16
_journal_year 2014
_chemical_formula_moiety 'C18 H22 F6 La2 O20 P6'
_chemical_formula_sum 'C18 H22 F6 La2 O20 P6'
_chemical_formula_weight 1136.00
_chemical_name_systematic
; 
 ? 
;
_space_group_IT_number 2
_symmetry_cell_setting triclinic
_symmetry_space_group_name_Hall '-P 1'
_symmetry_space_group_name_H-M 'P -1'
_atom_sites_solution_hydrogens geom
_atom_sites_solution_primary direct
_atom_sites_solution_secondary difmap
_audit_creation_date '25 July 2013'
_audit_creation_method 'SHELXL-97, manual editing plus enCIFer'
_cell_angle_alpha 110.335(2)
_cell_angle_beta 90.018(2)
_cell_angle_gamma 93.142(2)
_cell_formula_units_Z 2
_cell_length_a 9.4435(4)
_cell_length_b 11.7657(5)
_cell_length_c 14.9918(7)
_cell_measurement_reflns_used 4633
_cell_measurement_temperature 150(2)
_cell_measurement_theta_max 24.13
_cell_measurement_theta_min 2.83
_cell_volume 1559.23(12)
_computing_cell_refinement 'APEX2 (Bruker, 2006)'
_computing_data_collection 'APEX2 (Bruker, 2006)'
_computing_data_reduction 'SAINT+ (Bruker, 2005)'
_computing_molecular_graphics 'DIAMOND (Brandenburg, 2009)'
_computing_publication_material 'SHELXTL (Sheldrick, 2008)'
_computing_structure_refinement 'SHELXTL (Sheldrick, 2008)'
_computing_structure_solution 'SHELXTL (Sheldrick, 2008)'
_diffrn_ambient_temperature 150(2)
_diffrn_measured_fraction_theta_full 0.992
_diffrn_measured_fraction_theta_max 0.992
_diffrn_measurement_device_type 'Bruker X8 Kappa CCD APEX II'
_diffrn_measurement_method '\w / \f scans'
_diffrn_radiation_monochromator graphite
_diffrn_radiation_source 'fine-focus sealed tube'
_diffrn_radiation_type MoK\a
_diffrn_radiation_wavelength 0.71073
_diffrn_reflns_av_R_equivalents 0.0789
_diffrn_reflns_av_sigmaI/netI 0.0604
_diffrn_reflns_limit_h_max 11
_diffrn_reflns_limit_h_min -11
_diffrn_reflns_limit_k_max 14
_diffrn_reflns_limit_k_min -14
_diffrn_reflns_limit_l_max 17
_diffrn_reflns_limit_l_min -18
_diffrn_reflns_number 44212
_diffrn_reflns_theta_full 25.35
_diffrn_reflns_theta_max 25.35
_diffrn_reflns_theta_min 3.54
_diffrn_standards_number 0
_exptl_absorpt_coefficient_mu 3.135
_exptl_absorpt_correction_T_max 0.9693
_exptl_absorpt_correction_T_min 0.8849
_exptl_absorpt_correction_type multi-scan
_exptl_absorpt_process_details
;
 SADABS (Sheldrick, 1997)
;
_exptl_crystal_colour Colourless
_exptl_crystal_density_diffrn 2.420
_exptl_crystal_density_method 'not measured'
_exptl_crystal_description Plate
_exptl_crystal_F_000 1096
_exptl_crystal_size_max 0.04
_exptl_crystal_size_mid 0.04
_exptl_crystal_size_min 0.01
_refine_diff_density_max 2.163
_refine_diff_density_min -1.807
_refine_diff_density_rms 0.218
_refine_ls_extinction_method none
_refine_ls_goodness_of_fit_ref 1.083
_refine_ls_hydrogen_treatment mixed
_refine_ls_matrix_type full
_refine_ls_number_parameters 487
_refine_ls_number_reflns 5677
_refine_ls_number_restraints 6
_refine_ls_restrained_S_all 1.083
_refine_ls_R_factor_all 0.0805
_refine_ls_R_factor_gt 0.0512
_refine_ls_shift/su_max 0.001
_refine_ls_shift/su_mean 0.000
_refine_ls_structure_factor_coef Fsqd
_refine_ls_weighting_details 'calc w=1/[\s^2^(Fo^2^)+(0.0493P)^2^+18.4761P] where P=(Fo^2^+2Fc^2^)/3'
_refine_ls_weighting_scheme calc
_refine_ls_wR_factor_gt 0.1148
_refine_ls_wR_factor_ref 0.1266
_reflns_number_gt 4152
_reflns_number_total 5677
_reflns_threshold_expression I>2\s(I)
_cod_data_source_file c3ce41482e.txt
_cod_data_source_block 1
_cod_depositor_comments
;
The following automatic conversions were performed:

'_symmetry_cell_setting' value 'Triclinic' changed to 'triclinic'
according to
/usr/data/users/saulius/automatic-downloads/current/RSC/lib/dictionaries/cif_core.dic
dictionary named 'cif_core.dic' version 2.4.2 from
2011-04-26.

'_exptl_absorpt_correction_type' value 'Multi-scan'
changed to 'multi-scan' according to
/usr/data/users/saulius/automatic-downloads/current/RSC/lib/dictionaries/cif_core.dic
dictionary named 'cif_core.dic' version 2.4.2 from 2011-04-26.

Automatic conversion script
Id: cif_fix_values 2281 2013-09-26 08:29:07Z andrius 
;
_cod_database_code 7213754

loop_
_symmetry_equiv_pos_as_xyz
'x, y, z'
'-x, -y, -z'

loop_
_atom_site_label
_atom_site_type_symbol
_atom_site_fract_x
_atom_site_fract_y
_atom_site_fract_z
_atom_site_U_iso_or_equiv
_atom_site_adp_type
_atom_site_occupancy
_atom_site_symmetry_multiplicity
_atom_site_calc_flag
_atom_site_refinement_flags
La1 La -0.31287(5) 0.98920(5) 0.84688(4) 0.01374(15) Uani 1 1 d D
O1W O -0.5822(6) 0.9295(6) 0.8400(5) 0.0213(15) Uani 1 1 d D
H1X H -0.614(9) 0.906(9) 0.892(4) 0.032 Uiso 1 1 d D
H1Y H -0.646(8) 0.894(8) 0.787(4) 0.032 Uiso 1 1 d D
La2 La 0.18889(5) 1.01564(5) 0.65512(4) 0.01366(15) Uani 1 1 d .
O2W O -0.0728(6) 1.0734(6) 0.6626(5) 0.0215(15) Uani 1 1 d D
H2X H -0.114(9) 1.085(9) 0.609(4) 0.032 Uiso 1 1 d D
H2Y H -0.128(8) 1.109(9) 0.717(3) 0.032 Uiso 1 1 d D
C1 C -0.0309(10) 1.3656(8) 0.6746(7) 0.016(2) Uani 1 1 d .
C2 C 0.0347(10) 1.3671(8) 0.7573(7) 0.018(2) Uani 1 1 d .
C3 C -0.0352(9) 1.3691(8) 0.8389(7) 0.0148(19) Uani 1 1 d .
C4 C -0.1820(9) 1.3721(8) 0.8349(7) 0.016(2) Uani 1 1 d .
C5 C -0.2582(10) 1.3661(8) 0.7540(7) 0.017(2) Uani 1 1 d .
C6 C -0.1775(10) 1.3677(8) 0.6769(7) 0.017(2) Uani 1 1 d .
C7 C 0.0480(10) 1.3571(9) 0.5851(7) 0.018(2) Uani 1 1 d .
H7A H 0.1432 1.3988 0.6031 0.022 Uiso 1 1 calc R
H7B H -0.0034 1.4006 0.5504 0.022 Uiso 1 1 calc R
C8 C 0.0385(10) 1.3519(9) 0.9230(7) 0.019(2) Uani 1 1 d .
H8A H -0.0144 1.3904 0.9818 0.023 Uiso 1 1 calc R
H8B H 0.1357 1.3906 0.9316 0.023 Uiso 1 1 calc R
C9 C -0.4157(10) 1.3391(8) 0.7464(7) 0.018(2) Uani 1 1 d .
H9A H -0.4580 1.3715 0.7004 0.022 Uiso 1 1 calc R
H9B H -0.4593 1.3770 0.8090 0.022 Uiso 1 1 calc R
F1 F 0.1783(5) 1.3603(5) 0.7570(4) 0.0223(12) Uani 1 1 d .
F2 F -0.2547(6) 1.3744(5) 0.9127(4) 0.0236(13) Uani 1 1 d .
F3 F -0.2476(5) 1.3666(5) 0.5976(4) 0.0217(12) Uani 1 1 d .
P1 P 0.0687(3) 1.2035(2) 0.50627(17) 0.0165(5) Uani 1 1 d .
P2 P 0.0457(2) 1.1900(2) 0.90006(17) 0.0146(5) Uani 1 1 d .
P3 P -0.4460(2) 1.1748(2) 0.70606(17) 0.0151(5) Uani 1 1 d .
O1 O -0.0730(6) 1.1330(6) 0.4864(5) 0.0187(14) Uani 1 1 d .
O2 O 0.1274(7) 1.2300(6) 0.4175(5) 0.0200(15) Uani 1 1 d .
H2 H 0.1895 1.1811 0.3920 0.030 Uiso 1 1 calc R
O3 O 0.1798(6) 1.1434(6) 0.5466(5) 0.0196(15) Uani 1 1 d .
O4 O 0.1582(6) 1.1408(6) 0.8265(4) 0.0165(14) Uani 1 1 d .
O5 O 0.0908(7) 1.1860(6) 1.0001(4) 0.0199(15) Uani 1 1 d .
H5 H 0.1710 1.1574 0.9965 0.030 Uiso 1 1 calc R
O6 O -0.1011(6) 1.1291(6) 0.8760(5) 0.0184(14) Uani 1 1 d .
O7 O -0.3733(6) 1.1238(6) 0.6058(5) 0.0185(14) Uani 1 1 d .
H7 H -0.4201 1.1417 0.5653 0.028 Uiso 1 1 calc R
O8 O -0.3619(6) 1.1285(6) 0.7702(5) 0.0191(14) Uani 1 1 d .
O9 O -0.6029(6) 1.1467(6) 0.6977(5) 0.0202(15) Uani 1 1 d .
C10 C 0.4159(9) 0.6349(8) 0.6619(6) 0.0140(19) Uani 1 1 d .
C11 C 0.2682(10) 0.6363(8) 0.6675(7) 0.016(2) Uani 1 1 d .
C12 C 0.1941(9) 0.6397(8) 0.7464(7) 0.014(2) Uani 1 1 d .
C13 C 0.2733(10) 0.6361(8) 0.8232(7) 0.017(2) Uani 1 1 d .
C14 C 0.4209(9) 0.6330(8) 0.8251(7) 0.0150(19) Uani 1 1 d .
C15 C 0.4860(9) 0.6332(8) 0.7411(6) 0.0134(19) Uani 1 1 d .
C16 C 0.4909(9) 0.6541(8) 0.5793(7) 0.017(2) Uani 1 1 d .
H16A H 0.4327 0.6159 0.5204 0.021 Uiso 1 1 calc R
H16B H 0.5829 0.6155 0.5703 0.021 Uiso 1 1 calc R
C17 C 0.0394(9) 0.6676(8) 0.7549(7) 0.017(2) Uani 1 1 d .
H17A H -0.0072 0.6343 0.8004 0.020 Uiso 1 1 calc R
H17B H -0.0098 0.6307 0.6922 0.020 Uiso 1 1 calc R
C18 C 0.5011(10) 0.6404(9) 0.9128(7) 0.021(2) Uani 1 1 d .
H18A H 0.5906 0.5990 0.8942 0.025 Uiso 1 1 calc R
H18B H 0.4444 0.5964 0.9474 0.025 Uiso 1 1 calc R
F4 F 0.1951(5) 0.6383(5) 0.5907(4) 0.0223(12) Uani 1 1 d .
F5 F 0.2054(5) 0.6357(5) 0.9018(4) 0.0216(12) Uani 1 1 d .
F6 F 0.6295(5) 0.6336(5) 0.7402(4) 0.0229(13) Uani 1 1 d .
O10 O 0.6402(6) 0.8643(6) 0.6758(4) 0.0165(14) Uani 1 1 d .
O11 O 0.5657(7) 0.8211(6) 0.5026(5) 0.0238(15) Uani 1 1 d .
H11 H 0.6512 0.8463 0.5055 0.036 Uiso 1 1 calc R
O12 O 0.3827(6) 0.8759(6) 0.6264(5) 0.0209(15) Uani 1 1 d .
O13 O 0.1226(7) 0.8783(6) 0.7341(5) 0.0196(14) Uani 1 1 d .
O14 O -0.1220(7) 0.8605(6) 0.8044(5) 0.0209(15) Uani 1 1 d .
O15 O 0.1098(7) 0.8818(6) 0.8979(5) 0.0211(15) Uani 1 1 d .
H15 H 0.0629 0.8588 0.9368 0.032 Uiso 1 1 calc R
O16 O 0.4106(6) 0.8639(6) 1.0116(4) 0.0183(14) Uani 1 1 d .
O17 O 0.5970(7) 0.7670(6) 1.0814(5) 0.0197(15) Uani 1 1 d .
H17 H 0.6763 0.8039 1.0997 0.030 Uiso 1 1 calc R
O18 O 0.6601(6) 0.8556(6) 0.9525(5) 0.0191(14) Uani 1 1 d .
P4 P 0.5206(2) 0.8158(2) 0.60201(17) 0.0138(5) Uani 1 1 d .
P5 P 0.0314(3) 0.8314(2) 0.79673(17) 0.0157(5) Uani 1 1 d .
P6 P 0.5426(3) 0.7940(2) 0.99183(18) 0.0175(5) Uani 1 1 d .

loop_
_atom_site_aniso_label
_atom_site_aniso_U_11
_atom_site_aniso_U_22
_atom_site_aniso_U_33
_atom_site_aniso_U_23
_atom_site_aniso_U_13
_atom_site_aniso_U_12
La1 0.0094(3) 0.0186(3) 0.0140(3) 0.0067(2) 0.0000(2) 0.0012(2)
O1W 0.007(3) 0.036(4) 0.019(4) 0.008(3) -0.002(3) -0.005(3)
La2 0.0097(3) 0.0184(3) 0.0141(3) 0.0073(2) -0.0006(2) 0.0004(2)
O2W 0.005(3) 0.041(4) 0.019(4) 0.011(3) 0.001(3) 0.006(3)
C1 0.019(5) 0.011(5) 0.020(5) 0.006(4) 0.002(4) 0.003(4)
C2 0.016(5) 0.014(5) 0.022(5) 0.004(4) 0.001(4) 0.006(4)
C3 0.012(5) 0.015(5) 0.018(5) 0.008(4) 0.003(4) -0.001(4)
C4 0.016(5) 0.014(5) 0.020(5) 0.007(4) 0.003(4) 0.002(4)
C5 0.017(5) 0.018(5) 0.015(5) 0.004(4) 0.002(4) 0.002(4)
C6 0.019(5) 0.012(5) 0.015(5) 0.001(4) -0.003(4) -0.001(4)
C7 0.015(5) 0.025(5) 0.016(5) 0.010(4) 0.000(4) -0.003(4)
C8 0.017(5) 0.025(5) 0.016(5) 0.009(4) 0.000(4) -0.003(4)
C9 0.017(5) 0.018(5) 0.026(5) 0.013(4) -0.002(4) 0.005(4)
F1 0.012(3) 0.030(3) 0.027(3) 0.014(3) -0.001(2) 0.001(2)
F2 0.020(3) 0.029(3) 0.024(3) 0.011(3) 0.006(2) 0.003(2)
F3 0.017(3) 0.031(3) 0.022(3) 0.016(3) -0.004(2) -0.001(2)
P1 0.0137(12) 0.0210(13) 0.0156(13) 0.0075(11) -0.0003(10) 0.0005(10)
P2 0.0114(12) 0.0175(12) 0.0154(12) 0.0066(10) -0.0014(9) -0.0004(9)
P3 0.0127(12) 0.0163(12) 0.0179(13) 0.0081(10) -0.0023(10) -0.0021(9)
O1 0.014(3) 0.023(4) 0.019(4) 0.008(3) 0.000(3) 0.000(3)
O2 0.019(4) 0.020(4) 0.021(4) 0.006(3) 0.001(3) 0.006(3)
O3 0.014(3) 0.021(4) 0.024(4) 0.009(3) -0.002(3) 0.005(3)
O4 0.013(3) 0.021(3) 0.014(3) 0.003(3) -0.002(3) 0.000(3)
O5 0.014(3) 0.033(4) 0.018(4) 0.015(3) 0.002(3) 0.005(3)
O6 0.009(3) 0.026(4) 0.021(4) 0.010(3) -0.002(3) -0.003(3)
O7 0.016(3) 0.020(4) 0.020(4) 0.007(3) -0.004(3) -0.002(3)
O8 0.016(3) 0.023(4) 0.022(4) 0.014(3) -0.005(3) -0.002(3)
O9 0.010(3) 0.026(4) 0.026(4) 0.012(3) -0.002(3) 0.000(3)
C10 0.014(5) 0.013(5) 0.013(5) 0.002(4) -0.001(4) 0.002(4)
C11 0.023(5) 0.005(4) 0.016(5) 0.001(4) -0.002(4) -0.003(4)
C12 0.010(4) 0.010(4) 0.022(5) 0.004(4) -0.005(4) -0.003(3)
C13 0.024(5) 0.013(5) 0.015(5) 0.007(4) 0.000(4) 0.002(4)
C14 0.016(5) 0.009(4) 0.018(5) 0.002(4) -0.008(4) -0.002(4)
C15 0.011(4) 0.012(5) 0.017(5) 0.005(4) -0.001(4) -0.005(3)
C16 0.012(5) 0.021(5) 0.014(5) -0.001(4) 0.000(4) 0.001(4)
C17 0.013(5) 0.016(5) 0.020(5) 0.005(4) 0.000(4) -0.001(4)
C18 0.020(5) 0.021(5) 0.025(6) 0.010(4) 0.004(4) 0.004(4)
F4 0.016(3) 0.030(3) 0.021(3) 0.009(3) -0.003(2) 0.000(2)
F5 0.016(3) 0.027(3) 0.025(3) 0.013(3) 0.005(2) 0.003(2)
F6 0.013(3) 0.031(3) 0.027(3) 0.013(3) -0.002(2) 0.005(2)
O10 0.013(3) 0.023(4) 0.012(3) 0.005(3) -0.001(3) 0.000(3)
O11 0.017(4) 0.034(4) 0.020(4) 0.010(3) 0.001(3) 0.000(3)
O12 0.009(3) 0.028(4) 0.028(4) 0.013(3) 0.001(3) 0.006(3)
O13 0.020(3) 0.024(4) 0.018(4) 0.011(3) 0.006(3) 0.004(3)
O14 0.017(3) 0.025(4) 0.023(4) 0.011(3) -0.003(3) 0.005(3)
O15 0.017(3) 0.029(4) 0.021(4) 0.013(3) 0.005(3) 0.002(3)
O16 0.015(3) 0.029(4) 0.010(3) 0.005(3) 0.002(3) 0.003(3)
O17 0.013(3) 0.030(4) 0.019(4) 0.012(3) -0.007(3) -0.003(3)
O18 0.015(3) 0.023(4) 0.019(4) 0.007(3) -0.002(3) -0.001(3)
P4 0.0095(11) 0.0179(12) 0.0151(12) 0.0070(10) 0.0002(9) 0.0016(9)
P5 0.0161(12) 0.0167(13) 0.0164(13) 0.0084(10) 0.0019(10) 0.0030(10)
P6 0.0137(12) 0.0241(14) 0.0165(13) 0.0092(11) -0.0004(10) 0.0007(10)

loop_
_atom_type_symbol
_atom_type_description
_atom_type_scat_dispersion_real
_atom_type_scat_dispersion_imag
_atom_type_scat_source
C C 0.0033 0.0016 'International Tables Vol C Tables 4.2.6.8 and 6.1.1.4'
H H 0.0000 0.0000 'International Tables Vol C Tables 4.2.6.8 and 6.1.1.4'
F F 0.0171 0.0103 'International Tables Vol C Tables 4.2.6.8 and 6.1.1.4'
O O 0.0106 0.0060 'International Tables Vol C Tables 4.2.6.8 and 6.1.1.4'
P P 0.1023 0.0942 'International Tables Vol C Tables 4.2.6.8 and 6.1.1.4'
La La -0.2871 2.4523 'International Tables Vol C Tables 4.2.6.8 and 6.1.1.4'

loop_
_geom_angle_atom_site_label_1
_geom_angle_atom_site_label_2
_geom_angle_atom_site_label_3
_geom_angle
_geom_angle_site_symmetry_1
_geom_angle_site_symmetry_3
O14 La1 O8 122.8(2) . .
O14 La1 O16 139.4(2) . 2_577
O8 La1 O16 85.7(2) . 2_577
O14 La1 O6 75.7(2) . .
O8 La1 O6 74.7(2) . .
O16 La1 O6 86.7(2) 2_577 .
O14 La1 O10 75.3(2) . 1_455
O8 La1 O10 74.1(2) . 1_455
O16 La1 O10 144.7(2) 2_577 1_455
O6 La1 O10 114.4(2) . 1_455
O14 La1 O1W 128.4(2) . .
O8 La1 O1W 88.8(2) . .
O16 La1 O1W 74.4(2) 2_577 .
O6 La1 O1W 155.9(2) . .
O10 La1 O1W 76.4(2) 1_455 .
O14 La1 O18 75.5(2) . 1_455
O8 La1 O18 161.4(2) . 1_455
O16 La1 O18 80.6(2) 2_577 1_455
O6 La1 O18 116.8(2) . 1_455
O10 La1 O18 110.7(2) 1_455 1_455
O1W La1 O18 75.4(2) . 1_455
La1 O1W H1X 114(5) . .
La1 O1W H1Y 131(5) . .
H1X O1W H1Y 109.1(17) . .
O13 La2 O9 122.4(2) . 1_655
O13 La2 O1 86.3(2) . 2_576
O9 La2 O1 139.3(2) 1_655 2_576
O13 La2 O12 74.7(2) . .
O9 La2 O12 76.1(2) 1_655 .
O1 La2 O12 86.3(2) 2_576 .
O13 La2 O4 73.3(2) . .
O9 La2 O4 75.3(2) 1_655 .
O1 La2 O4 144.8(2) 2_576 .
O12 La2 O4 114.3(2) . .
O13 La2 O3 161.5(2) . .
O9 La2 O3 75.8(2) 1_655 .
O1 La2 O3 79.8(2) 2_576 .
O12 La2 O3 116.1(2) . .
O4 La2 O3 112.1(2) . .
O13 La2 O2W 88.4(2) . .
O9 La2 O2W 128.3(2) 1_655 .
O1 La2 O2W 74.9(2) 2_576 .
O12 La2 O2W 155.5(2) . .
O4 La2 O2W 76.1(2) . .
O3 La2 O2W 76.3(2) . .
La2 O2W H2X 119(5) . .
La2 O2W H2Y 129(5) . .
H2X O2W H2Y 109.6(17) . .
C2 C1 C6 115.5(9) . .
C2 C1 C7 123.4(8) . .
C6 C1 C7 121.0(8) . .
F1 C2 C1 117.6(8) . .
F1 C2 C3 117.6(8) . .
C1 C2 C3 124.8(9) . .
C2 C3 C4 115.6(8) . .
C2 C3 C8 123.0(8) . .
C4 C3 C8 120.9(8) . .
F2 C4 C5 118.2(8) . .
F2 C4 C3 117.7(8) . .
C5 C4 C3 123.9(9) . .
C4 C5 C6 115.6(8) . .
C4 C5 C9 121.1(8) . .
C6 C5 C9 122.5(8) . .
F3 C6 C1 118.1(8) . .
F3 C6 C5 117.6(8) . .
C1 C6 C5 124.3(9) . .
C1 C7 P1 113.9(7) . .
C1 C7 H7A 108.8 . .
P1 C7 H7A 108.8 . .
C1 C7 H7B 108.8 . .
P1 C7 H7B 108.8 . .
H7A C7 H7B 107.7 . .
C3 C8 P2 108.6(6) . .
C3 C8 H8A 110.0 . .
P2 C8 H8A 110.0 . .
C3 C8 H8B 110.0 . .
P2 C8 H8B 110.0 . .
H8A C8 H8B 108.3 . .
C5 C9 P3 107.1(6) . .
C5 C9 H9A 110.3 . .
P3 C9 H9A 110.3 . .
C5 C9 H9B 110.3 . .
P3 C9 H9B 110.3 . .
H9A C9 H9B 108.5 . .
O1 P1 O3 112.9(4) . .
O1 P1 O2 112.7(4) . .
O3 P1 O2 110.3(4) . .
O1 P1 C7 110.2(4) . .
O3 P1 C7 110.6(4) . .
O2 P1 C7 99.4(4) . .
O6 P2 O4 116.2(4) . .
O6 P2 O5 107.5(4) . .
O4 P2 O5 111.5(4) . .
O6 P2 C8 109.7(4) . .
O4 P2 C8 108.3(4) . .
O5 P2 C8 102.8(4) . .
O9 P3 O8 118.1(4) . .
O9 P3 O7 111.5(4) . .
O8 P3 O7 104.9(4) . .
O9 P3 C9 107.6(4) . .
O8 P3 C9 108.1(4) . .
O7 P3 C9 106.1(4) . .
P1 O1 La2 134.3(4) . 2_576
P1 O2 H2 109.5 . .
P1 O3 La2 138.2(4) . .
P2 O4 La2 142.3(3) . .
P2 O5 H5 109.5 . .
P2 O6 La1 165.5(4) . .
P3 O7 H7 109.5 . .
P3 O8 La1 154.4(4) . .
P3 O9 La2 154.3(4) . 1_455
C15 C10 C11 115.8(8) . .
C15 C10 C16 122.9(8) . .
C11 C10 C16 120.6(8) . .
F4 C11 C12 118.2(8) . .
F4 C11 C10 117.6(8) . .
C12 C11 C10 124.2(8) . .
C11 C12 C13 116.2(8) . .
C11 C12 C17 121.1(8) . .
C13 C12 C17 121.9(9) . .
F5 C13 C12 118.7(8) . .
F5 C13 C14 116.9(8) . .
C12 C13 C14 124.4(9) . .
C13 C14 C15 114.4(8) . .
C13 C14 C18 121.8(8) . .
C15 C14 C18 123.6(8) . .
F6 C15 C10 118.3(8) . .
F6 C15 C14 116.7(8) . .
C10 C15 C14 125.0(8) . .
C10 C16 P4 109.7(6) . .
C10 C16 H16A 109.7 . .
P4 C16 H16A 109.7 . .
C10 C16 H16B 109.7 . .
P4 C16 H16B 109.7 . .
H16A C16 H16B 108.2 . .
C12 C17 P5 107.5(6) . .
C12 C17 H17A 110.2 . .
P5 C17 H17A 110.2 . .
C12 C17 H17B 110.2 . .
P5 C17 H17B 110.2 . .
H17A C17 H17B 108.5 . .
C14 C18 P6 113.5(7) . .
C14 C18 H18A 108.9 . .
P6 C18 H18A 108.9 . .
C14 C18 H18B 108.9 . .
P6 C18 H18B 108.9 . .
H18A C18 H18B 107.7 . .
P4 O10 La1 142.0(4) . 1_655
P4 O11 H11 109.5 . .
P4 O12 La2 165.3(4) . .
P5 O13 La2 154.6(4) . .
P5 O14 La1 155.2(4) . .
P5 O15 H15 109.5 . .
P6 O16 La1 134.5(4) . 2_577
P6 O17 H17 109.5 . .
P6 O18 La1 138.9(4) . 1_655
O12 P4 O10 116.3(4) . .
O12 P4 O11 107.6(4) . .
O10 P4 O11 111.5(4) . .
O12 P4 C16 109.3(4) . .
O10 P4 C16 108.0(4) . .
O11 P4 C16 103.4(4) . .
O13 P5 O14 117.8(4) . .
O13 P5 O15 104.8(4) . .
O14 P5 O15 111.2(4) . .
O13 P5 C17 107.8(4) . .
O14 P5 C17 108.1(4) . .
O15 P5 C17 106.5(4) . .
O16 P6 O18 112.3(4) . .
O16 P6 O17 112.3(4) . .
O18 P6 O17 110.9(4) . .
O16 P6 C18 110.1(4) . .
O18 P6 C18 111.2(4) . .
O17 P6 C18 99.3(4) . .

loop_
_geom_bond_atom_site_label_1
_geom_bond_atom_site_label_2
_geom_bond_distance
_geom_bond_site_symmetry_2
La1 O14 2.361(6) .
La1 O8 2.370(6) .
La1 O16 2.443(6) 2_577
La1 O6 2.458(6) .
La1 O10 2.499(6) 1_455
La1 O1W 2.593(6) .
La1 O18 2.595(7) 1_455
O1W H1X 0.950(10) .
O1W H1Y 0.950(10) .
La2 O13 2.371(6) .
La2 O9 2.374(6) 1_655
La2 O1 2.443(6) 2_576
La2 O12 2.465(6) .
La2 O4 2.505(6) .
La2 O3 2.575(7) .
La2 O2W 2.591(6) .
O2W H2X 0.948(10) .
O2W H2Y 0.949(10) .
C1 C2 1.380(13) .
C1 C6 1.386(13) .
C1 C7 1.511(13) .
C2 F1 1.363(10) .
C2 C3 1.385(13) .
C3 C4 1.390(13) .
C3 C8 1.518(13) .
C4 F2 1.347(11) .
C4 C5 1.388(13) .
C5 C6 1.390(13) .
C5 C9 1.499(13) .
C6 F3 1.357(11) .
C7 P1 1.804(10) .
C7 H7A 0.9900 .
C7 H7B 0.9900 .
C8 P2 1.820(10) .
C8 H8A 0.9900 .
C8 H8B 0.9900 .
C9 P3 1.819(9) .
C9 H9A 0.9900 .
C9 H9B 0.9900 .
P1 O1 1.508(7) .
P1 O3 1.531(6) .
P1 O2 1.563(7) .
P2 O6 1.509(6) .
P2 O4 1.517(7) .
P2 O5 1.575(7) .
P3 O9 1.497(7) .
P3 O8 1.504(7) .
P3 O7 1.584(7) .
O1 La2 2.444(6) 2_576
O2 H2 0.8400 .
O5 H5 0.8400 .
O7 H7 0.8400 .
O9 La2 2.374(6) 1_455
C10 C15 1.366(13) .
C10 C11 1.398(13) .
C10 C16 1.505(13) .
C11 F4 1.350(11) .
C11 C12 1.365(13) .
C12 C13 1.387(13) .
C12 C17 1.510(12) .
C13 F5 1.342(11) .
C13 C14 1.397(13) .
C14 C15 1.401(13) .
C14 C18 1.491(13) .
C15 F6 1.355(10) .
C16 P4 1.818(10) .
C16 H16A 0.9900 .
C16 H16B 0.9900 .
C17 P5 1.813(9) .
C17 H17A 0.9900 .
C17 H17B 0.9900 .
C18 P6 1.805(10) .
C18 H18A 0.9900 .
C18 H18B 0.9900 .
O10 P4 1.521(6) .
O10 La1 2.499(6) 1_655
O11 P4 1.571(7) .
O11 H11 0.8400 .
O12 P4 1.501(6) .
O13 P5 1.496(7) .
O14 P5 1.503(7) .
O15 P5 1.589(7) .
O15 H15 0.8400 .
O16 P6 1.504(7) .
O16 La1 2.443(6) 2_577
O17 P6 1.576(7) .
O17 H17 0.8400 .
O18 P6 1.520(7) .
O18 La1 2.595(7) 1_655

loop_
_geom_hbond_atom_site_label_D
_geom_hbond_atom_site_label_H
_geom_hbond_atom_site_label_A
_geom_hbond_distance_DH
_geom_hbond_distance_HA
_geom_hbond_distance_DA
_geom_hbond_angle_DHA
_geom_hbond_site_symmetry_A
O1W H1X O16 0.950(10) 2.04(4) 2.931(9) 155(8) 1_455
O1W H1X O15 0.950(10) 2.62(8) 3.114(9) 113(6) 1_455
O1W H1Y O12 0.950(10) 2.36(6) 3.054(10) 129(6) 1_455
O1W H1Y O13 0.950(10) 2.30(6) 3.132(9) 146(8) 1_455
O2W H2X O1 0.948(10) 2.13(5) 2.960(9) 146(8) .
O2W H2X O7 0.948(10) 2.52(7) 3.109(8) 120(6) .
O2W H2Y O6 0.949(10) 2.33(6) 3.049(9) 132(6) .
O2W H2Y O8 0.949(10) 2.34(6) 3.154(9) 143(8) .
O2 H2 O10 0.84 1.90 2.682(9) 153.7 2_676
O5 H5 O18 0.84 1.81 2.578(9) 152.1 2_677
O7 H7 O11 0.84 1.87 2.687(9) 164.0 2_576
O11 H11 O3 0.84 1.79 2.568(9) 152.5 2_676
O15 H15 O5 0.84 1.88 2.692(9) 161.4 2_577
O17 H17 O4 0.84 1.86 2.666(8) 158.9 2_677

loop_
_geom_torsion_atom_site_label_1
_geom_torsion_atom_site_label_2
_geom_torsion_atom_site_label_3
_geom_torsion_atom_site_label_4
_geom_torsion
_geom_torsion_site_symmetry_1
_geom_torsion_site_symmetry_4
C6 C1 C2 F1 177.4(7) . .
C7 C1 C2 F1 -0.2(13) . .
C6 C1 C2 C3 0.8(14) . .
C7 C1 C2 C3 -176.8(9) . .
F1 C2 C3 C4 -177.9(7) . .
C1 C2 C3 C4 -1.3(14) . .
F1 C2 C3 C8 -6.0(13) . .
C1 C2 C3 C8 170.7(9) . .
C2 C3 C4 F2 -179.8(8) . .
C8 C3 C4 F2 8.1(13) . .
C2 C3 C4 C5 3.9(13) . .
C8 C3 C4 C5 -168.3(9) . .
F2 C4 C5 C6 178.1(8) . .
C3 C4 C5 C6 -5.5(14) . .
F2 C4 C5 C9 -11.6(13) . .
C3 C4 C5 C9 164.8(8) . .
C2 C1 C6 F3 179.9(8) . .
C7 C1 C6 F3 -2.5(12) . .
C2 C1 C6 C5 -2.7(13) . .
C7 C1 C6 C5 174.9(9) . .
C4 C5 C6 F3 -177.6(8) . .
C9 C5 C6 F3 12.2(13) . .
C4 C5 C6 C1 4.9(14) . .
C9 C5 C6 C1 -165.2(8) . .
C2 C1 C7 P1 89.2(10) . .
C6 C1 C7 P1 -88.2(9) . .
C2 C3 C8 P2 -84.2(10) . .
C4 C3 C8 P2 87.4(9) . .
C4 C5 C9 P3 -84.0(10) . .
C6 C5 C9 P3 85.7(10) . .
C1 C7 P1 O1 52.0(8) . .
C1 C7 P1 O3 -73.6(7) . .
C1 C7 P1 O2 170.5(7) . .
C3 C8 P2 O6 -53.3(7) . .
C3 C8 P2 O4 74.5(7) . .
C3 C8 P2 O5 -167.5(6) . .
C5 C9 P3 O9 -179.7(6) . .
C5 C9 P3 O8 51.7(7) . .
C5 C9 P3 O7 -60.3(7) . .
O3 P1 O1 La2 -96.3(5) . 2_576
O2 P1 O1 La2 29.5(6) . 2_576
C7 P1 O1 La2 139.5(5) . 2_576
O1 P1 O3 La2 -33.5(7) . .
O2 P1 O3 La2 -160.6(5) . .
C7 P1 O3 La2 90.5(6) . .
O13 La2 O3 P1 29.3(11) . .
O9 La2 O3 P1 -141.7(6) 1_655 .
O1 La2 O3 P1 71.1(6) 2_576 .
O12 La2 O3 P1 151.8(5) . .
O4 La2 O3 P1 -74.3(6) . .
O2W La2 O3 P1 -5.7(5) . .
O6 P2 O4 La2 17.9(8) . .
O5 P2 O4 La2 141.5(6) . .
C8 P2 O4 La2 -106.1(6) . .
O13 La2 O4 P2 -75.6(6) . .
O9 La2 O4 P2 153.4(6) 1_655 .
O1 La2 O4 P2 -18.4(8) 2_576 .
O12 La2 O4 P2 -139.6(6) . .
O3 La2 O4 P2 85.7(6) . .
O2W La2 O4 P2 16.9(6) . .
O4 P2 O6 La1 74.9(17) . .
O5 P2 O6 La1 -50.7(17) . .
C8 P2 O6 La1 -161.8(15) . .
O14 La1 O6 P2 -32.6(16) . .
O8 La1 O6 P2 -163.0(17) . .
O16 La1 O6 P2 110.5(16) 2_577 .
O10 La1 O6 P2 -98.9(16) 1_455 .
O1W La1 O6 P2 148.8(14) . .
O18 La1 O6 P2 32.7(17) 1_455 .
O9 P3 O8 La1 31.3(11) . .
O7 P3 O8 La1 -93.5(10) . .
C9 P3 O8 La1 153.6(9) . .
O14 La1 O8 P3 108.7(9) . .
O16 La1 O8 P3 -102.3(10) 2_577 .
O6 La1 O8 P3 170.0(10) . .
O10 La1 O8 P3 48.5(9) 1_455 .
O1W La1 O8 P3 -27.8(10) . .
O18 La1 O8 P3 -59.4(13) 1_455 .
O8 P3 O9 La2 -64.7(10) . 1_455
O7 P3 O9 La2 56.8(10) . 1_455
C9 P3 O9 La2 172.7(9) . 1_455
C15 C10 C11 F4 179.8(7) . .
C16 C10 C11 F4 9.0(12) . .
C15 C10 C11 C12 2.0(13) . .
C16 C10 C11 C12 -168.7(8) . .
F4 C11 C12 C13 179.3(8) . .
C10 C11 C12 C13 -3.0(13) . .
F4 C11 C12 C17 -10.8(12) . .
C10 C11 C12 C17 166.9(8) . .
C11 C12 C13 F5 -178.2(8) . .
C17 C12 C13 F5 12.0(13) . .
C11 C12 C13 C14 2.0(13) . .
C17 C12 C13 C14 -167.7(8) . .
F5 C13 C14 C15 179.9(7) . .
C12 C13 C14 C15 -0.3(13) . .
F5 C13 C14 C18 -5.4(12) . .
C12 C13 C14 C18 174.4(9) . .
C11 C10 C15 F6 -179.0(7) . .
C16 C10 C15 F6 -8.5(13) . .
C11 C10 C15 C14 -0.1(13) . .
C16 C10 C15 C14 170.5(8) . .
C13 C14 C15 F6 178.3(7) . .
C18 C14 C15 F6 3.7(13) . .
C13 C14 C15 C10 -0.7(13) . .
C18 C14 C15 C10 -175.3(9) . .
C15 C10 C16 P4 -85.5(9) . .
C11 C10 C16 P4 84.6(9) . .
C11 C12 C17 P5 -83.3(9) . .
C13 C12 C17 P5 86.0(9) . .
C13 C14 C18 P6 -85.4(10) . .
C15 C14 C18 P6 88.8(10) . .
O13 La2 O12 P4 -163.9(17) . .
O9 La2 O12 P4 -34.1(16) 1_655 .
O1 La2 O12 P4 108.9(16) 2_576 .
O4 La2 O12 P4 -100.6(16) . .
O3 La2 O12 P4 32.2(17) . .
O2W La2 O12 P4 148.3(14) . .
O9 La2 O13 P5 111.6(9) 1_655 .
O1 La2 O13 P5 -99.1(10) 2_576 .
O12 La2 O13 P5 173.7(10) . .
O4 La2 O13 P5 51.9(9) . .
O3 La2 O13 P5 -58.0(13) . .
O2W La2 O13 P5 -24.2(10) . .
O8 La1 O14 P5 69.5(10) . .
O16 La1 O14 P5 -58.5(11) 2_577 .
O6 La1 O14 P5 8.7(9) . .
O10 La1 O14 P5 129.1(10) 1_455 .
O1W La1 O14 P5 -172.0(9) . .
O18 La1 O14 P5 -114.4(10) 1_455 .
La2 O12 P4 O10 77.2(17) . .
La2 O12 P4 O11 -48.6(17) . .
La2 O12 P4 C16 -160.3(16) . .
La1 O10 P4 O12 17.0(8) 1_655 .
La1 O10 P4 O11 140.7(6) 1_655 .
La1 O10 P4 C16 -106.3(6) 1_655 .
C10 C16 P4 O12 -53.1(7) . .
C10 C16 P4 O10 74.3(7) . .
C10 C16 P4 O11 -167.4(6) . .
La2 O13 P5 O14 27.1(11) . .
La2 O13 P5 O15 -97.2(10) . .
La2 O13 P5 C17 149.6(9) . .
La1 O14 P5 O13 -65.6(11) . .
La1 O14 P5 O15 55.4(11) . .
La1 O14 P5 C17 171.9(9) . .
C12 C17 P5 O13 51.0(7) . .
C12 C17 P5 O14 179.4(6) . .
C12 C17 P5 O15 -61.0(7) . .
La1 O16 P6 O18 -96.6(5) 2_577 .
La1 O16 P6 O17 29.3(7) 2_577 .
La1 O16 P6 C18 138.9(5) 2_577 .
La1 O18 P6 O16 -32.3(7) 1_655 .
La1 O18 P6 O17 -158.9(5) 1_655 .
La1 O18 P6 C18 91.6(6) 1_655 .
C14 C18 P6 O16 51.5(8) . .
C14 C18 P6 O18 -73.6(8) . .
C14 C18 P6 O17 169.5(7) . .
